data_7210624
loop_
_publ_author_name
'Yuan, Fei'
'Xie, Juan'
'Hu, Huai-Ming'
'Yuan, Chun-Mei'
'Xu, Bing'
'Yang, Meng-Lin'
'Dong, Fa-Xin'
'Xue, Gang-Lin'

_publ_section_title
;
 Effect of pH/metal ion on the structure of metal--organic frameworks
 based on novel bifunctionalized ligand
 4&#x2032;-carboxy-4,2&#x2032;:6&#x2032;,4&#x2032;&#x2032;-terpyridine
;
_journal_issue 7
_journal_name_full CrystEngComm
_journal_page_first 1460
_journal_paper_doi 10.1039/c2ce26171e
_journal_volume 15
_journal_year 2013
_chemical_formula_sum 'C17 H10 Cd N3 O4'
_chemical_formula_weight 432.68
_chemical_name_systematic
;
?
;
_space_group_IT_number 14
_symmetry_space_group_name_Hall '-P 2ybc'
_symmetry_space_group_name_H-M 'P 1 21/c 1'
_atom_sites_solution_hydrogens geom
_atom_sites_solution_primary direct
_atom_sites_solution_secondary difmap
_audit_creation_method SHELXL-97
_cell_angle_alpha 90.00
_cell_angle_beta 106.6160(10)
_cell_angle_gamma 90.00
_cell_formula_units_Z 4
_cell_length_a 8.6115(7)
_cell_length_b 13.5673(11)
_cell_length_c 13.2854(11)
_cell_measurement_reflns_used 3524
_cell_measurement_temperature 296(2)
_cell_measurement_theta_max 25.10
_cell_measurement_theta_min 1.96
_cell_volume 1487.4(2)
_computing_structure_refinement 'SHELXL-97 (Sheldrick, 1997)'
_computing_structure_solution 'SHELXS-97 (Sheldrick, 1990)'
_diffrn_ambient_temperature 296(2)
_diffrn_measured_fraction_theta_full 0.988
_diffrn_measured_fraction_theta_max 0.988
_diffrn_radiation_monochromator graphite
_diffrn_radiation_source 'fine-focus sealed tube'
_diffrn_radiation_type MoK\a
_diffrn_radiation_wavelength 0.71073
_diffrn_reflns_av_R_equivalents 0.0214
_diffrn_reflns_av_sigmaI/netI 0.0246
_diffrn_reflns_limit_h_max 10
_diffrn_reflns_limit_h_min -10
_diffrn_reflns_limit_k_max 15
_diffrn_reflns_limit_k_min -17
_diffrn_reflns_limit_l_max 12
_diffrn_reflns_limit_l_min -16
_diffrn_reflns_number 8051
_diffrn_reflns_theta_full 26.43
_diffrn_reflns_theta_max 26.43
_diffrn_reflns_theta_min 2.19
_exptl_absorpt_coefficient_mu 1.498
_exptl_absorpt_correction_T_max 0.9019
_exptl_absorpt_correction_T_min 0.7973
_exptl_absorpt_correction_type multi-scan
_exptl_absorpt_process_details SADABS
_exptl_crystal_colour pink
_exptl_crystal_density_diffrn 1.932
_exptl_crystal_density_method 'not measured'
_exptl_crystal_description block
_exptl_crystal_F_000 852
_exptl_crystal_size_max 0.27
_exptl_crystal_size_mid 0.19
_exptl_crystal_size_min 0.12
_refine_diff_density_max 0.404
_refine_diff_density_min -0.566
_refine_diff_density_rms 0.081
_refine_ls_extinction_method none
_refine_ls_goodness_of_fit_ref 1.055
_refine_ls_hydrogen_treatment constr
_refine_ls_matrix_type full
_refine_ls_number_parameters 226
_refine_ls_number_reflns 3021
_refine_ls_number_restraints 0
_refine_ls_restrained_S_all 1.055
_refine_ls_R_factor_all 0.0268
_refine_ls_R_factor_gt 0.0241
_refine_ls_shift/su_max 0.001
_refine_ls_shift/su_mean 0.000
_refine_ls_structure_factor_coef Fsqd
_refine_ls_weighting_details 'calc w=1/[\s^2^(Fo^2^)+(0.0284P)^2^+1.4510P] where P=(Fo^2^+2Fc^2^)/3'
_refine_ls_weighting_scheme calc
_refine_ls_wR_factor_gt 0.0600
_refine_ls_wR_factor_ref 0.0613
_reflns_number_gt 2793
_reflns_number_total 3021
_reflns_threshold_expression >2sigma(I)
_cod_data_source_file c2ce26171e.txt
_cod_data_source_block nw0788
_cod_depositor_comments
;
The following automatic conversions were performed:

'_refine_ls_hydrogen_treatment' value 'CONSTR' changed to 'constr'
according to /home/saulius/struct/CIF-dictionaries/cif_core.dic
dictionary named 'cif_core.dic' version 2.4.2 from 2011-04-26.

Automatic conversion script
Id: cif_fix_values 1891 2012-01-12 08:04:46Z andrius 
;
_cod_original_sg_symbol_H-M P21/C
_cod_database_code 7210624

loop_
_symmetry_equiv_pos_as_xyz
'x, y, z'
'-x, y+1/2, -z+1/2'
'-x, -y, -z'
'x, -y-1/2, z-1/2'

loop_
_atom_site_label
_atom_site_type_symbol
_atom_site_fract_x
_atom_site_fract_y
_atom_site_fract_z
_atom_site_U_iso_or_equiv
_atom_site_adp_type
_atom_site_occupancy
_atom_site_symmetry_multiplicity
_atom_site_calc_flag
_atom_site_refinement_flags
Cd1 Cd 0.32312(2) 1.078681(14) 0.587567(13) 0.02283(8) Uani 1 1 d .
N1 N 0.7285(3) 0.88119(18) 1.24909(17) 0.0296(5) Uani 1 1 d .
N2 N 0.9985(3) 0.85961(16) 0.96091(16) 0.0249(5) Uani 1 1 d .
N3 N 1.4843(3) 0.69943(17) 0.90254(18) 0.0288(5) Uani 1 1 d .
O1 O 0.5280(2) 0.98161(17) 0.67993(15) 0.0374(5) Uani 1 1 d .
O2 O 0.7063(2) 0.95803(19) 0.58979(15) 0.0433(5) Uani 1 1 d .
O3 O 0.1685(2) 0.94191(14) 0.58524(14) 0.0286(4) Uani 1 1 d .
O4 O -0.0632(2) 0.87600(14) 0.49286(15) 0.0293(4) Uani 1 1 d .
C1 C 0.6151(3) 0.8939(2) 1.1573(2) 0.0339(6) Uani 1 1 d .
H1 H 0.5078 0.9003 1.1577 0.041 Uiso 1 1 calc R
C2 C 0.6490(3) 0.8981(2) 1.0626(2) 0.0327(6) Uani 1 1 d .
H2 H 0.5655 0.9076 1.0011 0.039 Uiso 1 1 calc R
C3 C 0.8072(3) 0.8881(2) 1.0580(2) 0.0250(5) Uani 1 1 d .
C4 C 0.9249(3) 0.8722(2) 1.1533(2) 0.0322(6) Uani 1 1 d .
H4 H 1.0326 0.8632 1.1550 0.039 Uiso 1 1 calc R
C5 C 0.8808(3) 0.8698(2) 1.2448(2) 0.0353(7) Uani 1 1 d .
H5 H 0.9616 0.8597 1.3075 0.042 Uiso 1 1 calc R
C6 C 0.8502(3) 0.89161(19) 0.95753(19) 0.0237(5) Uani 1 1 d .
C7 C 0.7420(3) 0.92418(19) 0.8649(2) 0.0261(5) Uani 1 1 d .
H7 H 0.6402 0.9470 0.8650 0.031 Uiso 1 1 calc R
C8 C 0.7852(3) 0.92272(18) 0.7722(2) 0.0240(5) Uani 1 1 d .
C9 C 0.9375(3) 0.8867(2) 0.7749(2) 0.0253(5) Uani 1 1 d .
H9 H 0.9702 0.8835 0.7140 0.030 Uiso 1 1 calc R
C10 C 1.0400(3) 0.85540(18) 0.8711(2) 0.0239(5) Uani 1 1 d .
C11 C 1.4247(3) 0.7606(2) 0.8215(2) 0.0309(6) Uani 1 1 d .
H11 H 1.4816 0.7671 0.7720 0.037 Uiso 1 1 calc R
C12 C 1.2848(3) 0.8143(2) 0.8071(2) 0.0311(6) Uani 1 1 d .
H12 H 1.2478 0.8548 0.7487 0.037 Uiso 1 1 calc R
C13 C 1.1991(3) 0.80708(19) 0.8813(2) 0.0240(5) Uani 1 1 d .
C14 C 1.2618(3) 0.7451(2) 0.9666(2) 0.0296(6) Uani 1 1 d .
H14 H 1.2093 0.7390 1.0185 0.035 Uiso 1 1 calc R
C15 C 1.4014(3) 0.6929(2) 0.9740(2) 0.0326(6) Uani 1 1 d .
H15 H 1.4403 0.6512 1.0311 0.039 Uiso 1 1 calc R
C16 C 0.6642(3) 0.9573(2) 0.67135(19) 0.0256(5) Uani 1 1 d .
C17 C 0.0298(3) 0.94776(19) 0.52233(19) 0.0225(5) Uani 1 1 d .

loop_
_atom_site_aniso_label
_atom_site_aniso_U_11
_atom_site_aniso_U_22
_atom_site_aniso_U_33
_atom_site_aniso_U_23
_atom_site_aniso_U_13
_atom_site_aniso_U_12
Cd1 0.01577(11) 0.03334(12) 0.01948(11) 0.00036(7) 0.00520(7) -0.00229(7)
N1 0.0279(12) 0.0409(13) 0.0219(11) -0.0009(10) 0.0101(9) 0.0057(10)
N2 0.0225(10) 0.0318(12) 0.0209(10) 0.0025(9) 0.0071(9) 0.0053(9)
N3 0.0227(11) 0.0359(12) 0.0303(12) 0.0017(10) 0.0118(9) 0.0059(9)
O1 0.0213(9) 0.0631(14) 0.0275(10) 0.0087(10) 0.0064(8) 0.0133(9)
O2 0.0333(11) 0.0776(16) 0.0193(10) 0.0047(10) 0.0079(8) 0.0093(11)
O3 0.0216(9) 0.0333(10) 0.0272(10) 0.0053(8) 0.0012(7) 0.0004(7)
O4 0.0230(9) 0.0296(10) 0.0336(10) -0.0006(8) 0.0052(8) -0.0013(8)
C1 0.0274(14) 0.0493(17) 0.0268(14) -0.0014(13) 0.0108(11) 0.0040(13)
C2 0.0252(14) 0.0514(17) 0.0214(13) 0.0012(12) 0.0064(11) 0.0065(12)
C3 0.0282(13) 0.0282(13) 0.0203(12) -0.0004(10) 0.0095(10) 0.0048(10)
C4 0.0243(13) 0.0480(17) 0.0249(14) 0.0019(12) 0.0078(11) 0.0078(12)
C5 0.0317(15) 0.0521(18) 0.0207(13) 0.0019(12) 0.0056(11) 0.0088(13)
C6 0.0226(12) 0.0279(12) 0.0223(12) -0.0002(10) 0.0089(10) 0.0034(10)
C7 0.0206(12) 0.0375(14) 0.0213(13) 0.0016(10) 0.0076(10) 0.0063(10)
C8 0.0209(12) 0.0291(13) 0.0220(13) 0.0020(10) 0.0060(10) 0.0025(10)
C9 0.0245(13) 0.0322(13) 0.0220(12) 0.0032(11) 0.0111(10) 0.0049(11)
C10 0.0210(12) 0.0271(12) 0.0255(13) 0.0028(10) 0.0098(10) 0.0039(10)
C11 0.0264(13) 0.0404(15) 0.0309(14) 0.0050(12) 0.0160(11) 0.0049(12)
C12 0.0295(14) 0.0401(15) 0.0262(14) 0.0086(12) 0.0121(11) 0.0083(12)
C13 0.0194(12) 0.0288(13) 0.0252(13) 0.0017(10) 0.0084(10) 0.0029(10)
C14 0.0245(13) 0.0394(15) 0.0288(13) 0.0083(12) 0.0139(11) 0.0067(11)
C15 0.0299(14) 0.0395(15) 0.0296(14) 0.0112(12) 0.0103(11) 0.0097(12)
C16 0.0244(13) 0.0325(14) 0.0191(12) 0.0023(10) 0.0051(10) 0.0020(11)
C17 0.0194(12) 0.0325(13) 0.0184(12) 0.0019(10) 0.0097(10) 0.0014(10)

loop_
_atom_type_symbol
_atom_type_description
_atom_type_scat_dispersion_real
_atom_type_scat_dispersion_imag
_atom_type_scat_source
C C 0.0033 0.0016 'International Tables Vol C Tables 4.2.6.8 and 6.1.1.4'
H H 0.0000 0.0000 'International Tables Vol C Tables 4.2.6.8 and 6.1.1.4'
N N 0.0061 0.0033 'International Tables Vol C Tables 4.2.6.8 and 6.1.1.4'
O O 0.0106 0.0060 'International Tables Vol C Tables 4.2.6.8 and 6.1.1.4'
Cd Cd -0.8075 1.2024 'International Tables Vol C Tables 4.2.6.8 and 6.1.1.4'

loop_
_geom_angle_atom_site_label_1
_geom_angle_atom_site_label_2
_geom_angle_atom_site_label_3
_geom_angle
_geom_angle_site_symmetry_1
_geom_angle_site_symmetry_3
O1 Cd1 O4 157.44(7) . 3_576
O1 Cd1 O3 83.98(7) . .
O4 Cd1 O3 73.78(6) 3_576 .
O1 Cd1 N3 86.91(8) . 2_756
O4 Cd1 N3 115.47(7) 3_576 2_756
O3 Cd1 N3 170.48(7) . 2_756
O1 Cd1 O2 105.32(7) . 3_676
O4 Cd1 O2 77.10(7) 3_576 3_676
O3 Cd1 O2 85.35(8) . 3_676
N3 Cd1 O2 94.42(8) 2_756 3_676
O1 Cd1 N1 87.64(7) . 3_677
O4 Cd1 N1 87.23(7) 3_576 3_677
O3 Cd1 N1 86.47(8) . 3_677
N3 Cd1 N1 95.93(8) 2_756 3_677
O2 Cd1 N1 163.83(8) 3_676 3_677
C1 N1 C5 116.4(2) . .
C1 N1 Cd1 121.32(18) . 3_677
C5 N1 Cd1 120.13(18) . 3_677
C6 N2 C10 118.6(2) . .
C11 N3 C15 116.7(2) . .
C11 N3 Cd1 126.07(17) . 2_746
C15 N3 Cd1 115.56(18) . 2_746
C16 O1 Cd1 135.08(17) . .
C16 O2 Cd1 154.4(2) . 3_676
C17 O3 Cd1 113.61(16) . .
C17 O4 Cd1 113.16(16) . 3_576
N1 C1 C2 123.4(3) . .
N1 C1 H1 118.3 . .
C2 C1 H1 118.3 . .
C1 C2 C3 120.3(3) . .
C1 C2 H2 119.8 . .
C3 C2 H2 119.8 . .
C2 C3 C4 116.3(2) . .
C2 C3 C6 122.5(2) . .
C4 C3 C6 121.2(2) . .
C5 C4 C3 119.6(2) . .
C5 C4 H4 120.2 . .
C3 C4 H4 120.2 . .
N1 C5 C4 123.9(3) . .
N1 C5 H5 118.1 . .
C4 C5 H5 118.1 . .
N2 C6 C7 121.8(2) . .
N2 C6 C3 116.2(2) . .
C7 C6 C3 122.1(2) . .
C8 C7 C6 120.1(2) . .
C8 C7 H7 120.0 . .
C6 C7 H7 120.0 . .
C7 C8 C9 118.3(2) . .
C7 C8 C16 119.3(2) . .
C9 C8 C16 122.4(2) . .
C8 C9 C10 118.4(2) . .
C8 C9 H9 120.8 . .
C10 C9 H9 120.8 . .
N2 C10 C9 122.8(2) . .
N2 C10 C13 114.2(2) . .
C9 C10 C13 122.8(2) . .
N3 C11 C12 124.0(2) . .
N3 C11 H11 118.0 . .
C12 C11 H11 118.0 . .
C11 C12 C13 119.0(2) . .
C11 C12 H12 120.5 . .
C13 C12 H12 120.5 . .
C14 C13 C12 117.3(2) . .
C14 C13 C10 118.2(2) . .
C12 C13 C10 124.3(2) . .
C15 C14 C13 119.8(2) . .
C15 C14 H14 120.1 . .
C13 C14 H14 120.1 . .
N3 C15 C14 123.1(2) . .
N3 C15 H15 118.4 . .
C14 C15 H15 118.4 . .
O2 C16 O1 126.4(2) . .
O2 C16 C8 118.5(2) . .
O1 C16 C8 115.1(2) . .
O3 C17 O4 124.4(2) . .
O3 C17 C17 117.3(3) . 3_576
O4 C17 C17 118.4(3) . 3_576

loop_
_geom_bond_atom_site_label_1
_geom_bond_atom_site_label_2
_geom_bond_distance
_geom_bond_site_symmetry_2
Cd1 O1 2.2614(18) .
Cd1 O4 2.2720(18) 3_576
Cd1 O3 2.2790(18) .
Cd1 N3 2.308(2) 2_756
Cd1 O2 2.350(2) 3_676
Cd1 N1 2.399(2) 3_677
N1 C1 1.338(3) .
N1 C5 1.338(4) .
N1 Cd1 2.399(2) 3_677
N2 C6 1.337(3) .
N2 C10 1.342(3) .
N3 C11 1.340(3) .
N3 C15 1.343(3) .
N3 Cd1 2.308(2) 2_746
O1 C16 1.255(3) .
O2 C16 1.237(3) .
O2 Cd1 2.350(2) 3_676
O3 C17 1.249(3) .
O4 C17 1.250(3) .
O4 Cd1 2.2720(18) 3_576
C1 C2 1.372(4) .
C1 H1 0.9300 .
C2 C3 1.387(4) .
C2 H2 0.9300 .
C3 C4 1.394(4) .
C3 C6 1.485(3) .
C4 C5 1.373(4) .
C4 H4 0.9300 .
C5 H5 0.9300 .
C6 C7 1.387(4) .
C7 C8 1.385(4) .
C7 H7 0.9300 .
C8 C9 1.390(3) .
C8 C16 1.518(3) .
C9 C10 1.396(3) .
C9 H9 0.9300 .
C10 C13 1.490(3) .
C11 C12 1.374(4) .
C11 H11 0.9300 .
C12 C13 1.393(4) .
C12 H12 0.9300 .
C13 C14 1.390(4) .
C14 C15 1.375(4) .
C14 H14 0.9300 .
C15 H15 0.9300 .
C17 C17 1.566(5) 3_576

loop_
_geom_torsion_atom_site_label_1
_geom_torsion_atom_site_label_2
_geom_torsion_atom_site_label_3
_geom_torsion_atom_site_label_4
_geom_torsion
_geom_torsion_site_symmetry_1
_geom_torsion_site_symmetry_4
O4 Cd1 O1 C16 136.2(3) 3_576 .
O3 Cd1 O1 C16 126.4(3) . .
N3 Cd1 O1 C16 -50.8(3) 2_756 .
O2 Cd1 O1 C16 42.9(3) 3_676 .
N1 Cd1 O1 C16 -146.9(3) 3_677 .
O1 Cd1 O3 C17 -167.66(18) . .
O4 Cd1 O3 C17 16.21(17) 3_576 .
N3 Cd1 O3 C17 -150.7(4) 2_756 .
O2 Cd1 O3 C17 -61.69(18) 3_676 .
N1 Cd1 O3 C17 104.34(18) 3_677 .
C5 N1 C1 C2 -1.7(4) . .
Cd1 N1 C1 C2 161.8(2) 3_677 .
N1 C1 C2 C3 0.5(5) . .
C1 C2 C3 C4 1.2(4) . .
C1 C2 C3 C6 179.7(3) . .
C2 C3 C4 C5 -1.7(4) . .
C6 C3 C4 C5 179.7(3) . .
C1 N1 C5 C4 1.1(5) . .
Cd1 N1 C5 C4 -162.5(2) 3_677 .
C3 C4 C5 N1 0.6(5) . .
C10 N2 C6 C7 -2.8(4) . .
C10 N2 C6 C3 175.9(2) . .
C2 C3 C6 N2 -165.6(3) . .
C4 C3 C6 N2 12.9(4) . .
C2 C3 C6 C7 13.1(4) . .
C4 C3 C6 C7 -168.4(3) . .
N2 C6 C7 C8 1.0(4) . .
C3 C6 C7 C8 -177.6(2) . .
C6 C7 C8 C9 0.9(4) . .
C6 C7 C8 C16 179.1(2) . .
C7 C8 C9 C10 -1.0(4) . .
C16 C8 C9 C10 -179.2(2) . .
C6 N2 C10 C9 2.6(4) . .
C6 N2 C10 C13 -172.7(2) . .
C8 C9 C10 N2 -0.7(4) . .
C8 C9 C10 C13 174.2(2) . .
C15 N3 C11 C12 -1.3(4) . .
Cd1 N3 C11 C12 163.5(2) 2_746 .
N3 C11 C12 C13 1.2(5) . .
C11 C12 C13 C14 0.1(4) . .
C11 C12 C13 C10 -175.3(3) . .
N2 C10 C13 C14 20.4(4) . .
C9 C10 C13 C14 -154.9(3) . .
N2 C10 C13 C12 -164.3(3) . .
C9 C10 C13 C12 20.4(4) . .
C12 C13 C14 C15 -1.0(4) . .
C10 C13 C14 C15 174.6(3) . .
C11 N3 C15 C14 0.2(4) . .
Cd1 N3 C15 C14 -166.2(2) 2_746 .
C13 C14 C15 N3 0.9(5) . .
Cd1 O2 C16 O1 -49.9(7) 3_676 .
Cd1 O2 C16 C8 129.2(4) 3_676 .
Cd1 O1 C16 O2 -23.4(5) . .
Cd1 O1 C16 C8 157.50(19) . .
C7 C8 C16 O2 178.1(3) . .
C9 C8 C16 O2 -3.8(4) . .
C7 C8 C16 O1 -2.8(4) . .
C9 C8 C16 O1 175.4(3) . .
Cd1 O3 C17 O4 165.32(19) . .
Cd1 O3 C17 C17 -14.5(3) . 3_576
Cd1 O4 C17 O3 165.5(2) 3_576 .
Cd1 O4 C17 C17 -14.8(3) 3_576 3_576
